data_1530934
loop_
_publ_author_name
'Untenecker, H.'
'Hoppe, R.'

_publ_section_title
;
 Ein neues Oxotellurat, Na4 Te O5, und eine Revision der Struktur von Li4
 Te O5
;
_journal_name_full 'Journal of the Less-Common Metals'
_journal_page_first 79
_journal_page_last 92
_journal_volume 132
_journal_year 1987
_chemical_formula_sum 'Li4 O5 Te'
_chemical_name_systematic 'Li4 Te O5'
_space_group_IT_number 2
_symmetry_space_group_name_Hall '-P 1'
_symmetry_space_group_name_H-M 'P -1'
_cell_angle_alpha 101.86
_cell_angle_beta 102.02
_cell_angle_gamma 107.75
_cell_formula_units_Z 2
_cell_length_a 5.175
_cell_length_b 7.749
_cell_length_c 5.098
_cell_volume 182.321
_citation_journal_id_ASTM JCOMAH
_cod_data_source_file Untenecker_JCOMAH_1987_1447.cif
_cod_data_source_block Li4O5Te1
_cod_original_cell_volume 182.3206
_cod_original_formula_sum 'Li4 O5 Te1'
_cod_database_code 1530934

loop_
_symmetry_equiv_pos_as_xyz
x,y,z
-x,-y,-z

loop_
_atom_site_label
_atom_site_type_symbol
_atom_site_fract_x
_atom_site_fract_y
_atom_site_fract_z
_atom_site_occupancy
_atom_site_U_iso_or_equiv
Li2 Li+1 0 0 0.5 1 0.0
Li3 Li+1 0.3982 0.8875 0.2256 1 0.0
Te1 Te+6 0.209 0.2112 0.1084 1 0.0
O4 O-2 0.1819 0.4251 0.3345 1 0.0
O5 O-2 0.3892 0.1516 0.4228 1 0.0
O2 O-2 0.8327 0.0436 0.1323 1 0.0
O1 O-2 0.5561 0.3277 0.0495 1 0.0
Li1 Li+1 0 0.5 0 1 0.0
Li5 Li+1 0.8036 0.318 0.4247 1 0.0
Li4 Li+1 0.611 0.6001 0.2885 1 0.0
O3 O-2 0.9898 0.7516 0.2164 1 0.0
